data_7027635
loop_
_publ_author_name
'Lu, Tian-Huey'
'Lin, Shih-Chi'
'Aneetha, Halikhedkar'
'Panneerselvam, Kaliyamoorthy'
'Chung, Chung-Sun'

_publ_section_title
;
 Copper(II) complexes of
 C-meso-1,5,8,12-tetramethyl-1,4,8,11-tetraazacyclotetradecane: syntheses,
 structures and properties&#x200A;&#x2020;&gt;
;
_journal_issue 19
_journal_name_full 'Journal of the Chemical Society, Dalton Transactions'
_journal_page_first 3385
_journal_paper_doi 10.1039/a905079e
_journal_year 1999
_chemical_formula_sum 'C14 H36 Cl2 Cu N4 O2'
_chemical_formula_weight 426.91
_chemical_name_systematic
; 

 ? 

;
_space_group_IT_number 14
_symmetry_cell_setting monoclinic
_symmetry_space_group_name_Hall '-P 2yn'
_symmetry_space_group_name_H-M 'P 1 21/n 1'
_atom_sites_solution_hydrogens geom
_atom_sites_solution_primary heavy
_atom_sites_solution_secondary difmap
_audit_creation_method SHELXL-97
_cell_angle_alpha 90.00
_cell_angle_beta 106.93(2)
_cell_angle_gamma 90.00
_cell_formula_units_Z 2
_cell_length_a 8.973(1)
_cell_length_b 11.864(4)
_cell_length_c 9.614(4)
_cell_measurement_temperature 293(2)
_cell_volume 979.1(5)
_computing_cell_refinement 'CAD4 Software (Enraf-Nonius, 1989)'
_computing_data_collection 'CAD4 Software (Enraf-Nonius, 1989)'
_computing_data_reduction 'NRCVAX (Gabe, et al., 1989)'
_computing_molecular_graphics 'NRCVAX (Gabe, et al., 1989)'
_computing_publication_material 'SHELXL-97 (Sheldrick, 1997)'
_computing_structure_refinement 'SHELXL-97 (Sheldrick, 1997)'
_computing_structure_solution 'SHELXS-97 (Sheldrick, 1990)'
_diffrn_ambient_temperature 293(2)
_diffrn_measured_fraction_theta_full 0.998
_diffrn_measured_fraction_theta_max 0.998
_diffrn_measurement_device_type 'Enraf-Nonius CAD4 diffractometer'
_diffrn_measurement_method \w/2\q
_diffrn_radiation_monochromator graphite
_diffrn_radiation_source 'fine-focus sealed tube'
_diffrn_radiation_type MoK\a
_diffrn_radiation_wavelength 0.71073
_diffrn_reflns_av_R_equivalents 0.0000
_diffrn_reflns_av_sigmaI/netI 0.0168
_diffrn_reflns_limit_h_max 12
_diffrn_reflns_limit_h_min -12
_diffrn_reflns_limit_k_max 16
_diffrn_reflns_limit_k_min 0
_diffrn_reflns_limit_l_max 13
_diffrn_reflns_limit_l_min 0
_diffrn_reflns_number 2846
_diffrn_reflns_theta_full 30.00
_diffrn_reflns_theta_max 30.00
_diffrn_reflns_theta_min 2.73
_exptl_absorpt_coefficient_mu 1.402
_exptl_absorpt_correction_type psi-scan
_exptl_crystal_colour blue
_exptl_crystal_density_diffrn 1.448
_exptl_crystal_density_method 'not measured'
_exptl_crystal_F_000 454
_exptl_crystal_size_max 0.26
_exptl_crystal_size_mid 0.25
_exptl_crystal_size_min 0.22
_refine_diff_density_max 0.494
_refine_diff_density_min -0.307
_refine_diff_density_rms 0.074
_refine_ls_extinction_method none
_refine_ls_goodness_of_fit_ref 1.272
_refine_ls_hydrogen_treatment mixed
_refine_ls_matrix_type full
_refine_ls_number_parameters 108
_refine_ls_number_reflns 2846
_refine_ls_number_restraints 0
_refine_ls_restrained_S_all 1.272
_refine_ls_R_factor_all 0.0436
_refine_ls_R_factor_gt 0.0313
_refine_ls_shift/su_max 0.001
_refine_ls_shift/su_mean 0.000
_refine_ls_structure_factor_coef Fsqd
_refine_ls_weighting_details 'calc w=1/[\s^2^(Fo^2^)+(0.0148P)^2^+1.1745P] where P=(Fo^2^+2Fc^2^)/3'
_refine_ls_weighting_scheme calc
_refine_ls_wR_factor_gt 0.0831
_refine_ls_wR_factor_ref 0.0869
_reflns_number_gt 2366
_reflns_number_total 2846
_reflns_threshold_expression >2sigma(I)
_cod_data_source_file 905079esup1.cif
_cod_data_source_block '[CuL1(H2O)2]Cl2,4'
_cod_depositor_comments
;
The following automatic conversions were performed:

'_atom_sites_solution_primary' value 'heavy-atom method' was changed
to 'heavy'.

Automatic conversion script
Id: cif_fix_values 6452 2018-10-05 10:23:21Z andrius 
;
_cod_original_sg_symbol_H-M P21/n
_cod_database_code 7027635

loop_
_symmetry_equiv_pos_as_xyz
'x, y, z'
'-x+1/2, y+1/2, -z+1/2'
'-x, -y, -z'
'x-1/2, -y-1/2, z-1/2'

loop_
_atom_site_label
_atom_site_type_symbol
_atom_site_fract_x
_atom_site_fract_y
_atom_site_fract_z
_atom_site_U_iso_or_equiv
_atom_site_adp_type
_atom_site_occupancy
_atom_site_symmetry_multiplicity
_atom_site_calc_flag
_atom_site_refinement_flags
Cu1 Cu 0.0000 0.0000 0.5000 0.02430(10) Uani 1 2 d S
OW1 O -0.0917(2) 0.2159(2) 0.5011(2) 0.0548(6) Uani 1 1 d .
H1OW H -0.2005 0.2325 0.4568 0.060 Uiso 1 1 d .
H2OW H -0.0474 0.2562 0.5867 0.060 Uiso 1 1 d .
N1 N 0.1747(2) 0.06380(16) 0.4244(2) 0.0257(4) Uani 1 1 d .
N2 N 0.1472(2) 0.02354(16) 0.7029(2) 0.0253(4) Uani 1 1 d .
H1N2 H 0.1106 0.0847 0.7397 0.060 Uiso 1 1 calc R
C1 C 0.2740(3) 0.1268(2) 0.5512(3) 0.0326(5) Uani 1 1 d .
H1A H 0.2234 0.1970 0.5625 0.060 Uiso 1 1 calc R
H1B H 0.3731 0.1446 0.5349 0.060 Uiso 1 1 calc R
C2 C 0.3014(3) 0.0573(2) 0.6877(3) 0.0325(5) Uani 1 1 d .
H2A H 0.3622 -0.0092 0.6815 0.060 Uiso 1 1 calc R
H2B H 0.3584 0.1010 0.7716 0.060 Uiso 1 1 calc R
C3 C 0.1601(3) -0.0687(2) 0.8116(2) 0.0288(5) Uani 1 1 d .
H3 H 0.1968 -0.1369 0.7743 0.060 Uiso 1 1 calc R
C4 C 0.0008(3) -0.0930(2) 0.8301(3) 0.0332(5) Uani 1 1 d .
H4A H 0.0139 -0.1440 0.9117 0.060 Uiso 1 1 calc R
H4B H -0.0417 -0.0231 0.8546 0.060 Uiso 1 1 calc R
C5 C -0.1166(3) -0.1439(2) 0.6989(3) 0.0326(5) Uani 1 1 d .
H5A H -0.0690 -0.2079 0.6655 0.060 Uiso 1 1 calc R
H5B H -0.2045 -0.1718 0.7282 0.060 Uiso 1 1 calc R
C6 C 0.2700(3) -0.0246(2) 0.3811(3) 0.0357(5) Uani 1 1 d .
H6A H 0.2038 -0.0714 0.3071 0.060 Uiso 1 1 calc R
H6B H 0.3206 -0.0700 0.4642 0.060 Uiso 1 1 calc R
H6C H 0.3472 0.0104 0.3442 0.060 Uiso 1 1 calc R
C7 C 0.2755(3) -0.0398(3) 0.9586(3) 0.0441(7) Uani 1 1 d .
H7A H 0.3793 -0.0390 0.9496 0.060 Uiso 1 1 calc R
H7B H 0.2687 -0.0954 1.0290 0.060 Uiso 1 1 calc R
H7C H 0.2511 0.0330 0.9894 0.060 Uiso 1 1 calc R
Cl1 Cl 0.04401(8) 0.25490(6) 0.83772(7) 0.03972(15) Uani 1 1 d .

loop_
_atom_site_aniso_label
_atom_site_aniso_U_11
_atom_site_aniso_U_22
_atom_site_aniso_U_33
_atom_site_aniso_U_23
_atom_site_aniso_U_13
_atom_site_aniso_U_12
Cu1 0.02192(17) 0.02999(19) 0.02136(17) 0.00048(16) 0.00685(13) -0.00543(16)
OW1 0.0384(11) 0.0846(17) 0.0411(11) -0.0096(11) 0.0112(9) 0.0021(11)
N1 0.0237(9) 0.0266(9) 0.0275(9) 0.0009(7) 0.0087(7) -0.0023(7)
N2 0.0242(8) 0.0273(10) 0.0251(8) -0.0010(7) 0.0082(7) -0.0005(7)
C1 0.0297(11) 0.0332(12) 0.0353(12) -0.0030(10) 0.0101(10) -0.0108(10)
C2 0.0248(11) 0.0397(13) 0.0317(11) -0.0032(10) 0.0064(9) -0.0059(10)
C3 0.0305(11) 0.0306(11) 0.0253(10) 0.0030(9) 0.0083(9) 0.0052(9)
C4 0.0354(12) 0.0394(13) 0.0275(11) 0.0083(10) 0.0137(10) 0.0027(10)
C5 0.0329(12) 0.0317(12) 0.0353(12) 0.0083(10) 0.0132(10) -0.0036(10)
C6 0.0329(12) 0.0385(14) 0.0383(13) -0.0007(10) 0.0146(10) 0.0060(10)
C7 0.0427(15) 0.0555(17) 0.0282(12) 0.0037(12) 0.0011(11) -0.0005(13)
Cl1 0.0398(3) 0.0395(3) 0.0399(3) -0.0106(3) 0.0117(3) -0.0013(3)

loop_
_atom_type_symbol
_atom_type_description
_atom_type_scat_dispersion_real
_atom_type_scat_dispersion_imag
_atom_type_scat_source
C C 0.0033 0.0016 'International Tables Vol C Tables 4.2.6.8 and 6.1.1.4'
H H 0.0000 0.0000 'International Tables Vol C Tables 4.2.6.8 and 6.1.1.4'
O O 0.0106 0.0060 'International Tables Vol C Tables 4.2.6.8 and 6.1.1.4'
N N 0.0061 0.0033 'International Tables Vol C Tables 4.2.6.8 and 6.1.1.4'
Cu Cu 0.3201 1.2651 'International Tables Vol C Tables 4.2.6.8 and 6.1.1.4'
Cl Cl 0.1484 0.1585 'International Tables Vol C Tables 4.2.6.8 and 6.1.1.4'

loop_
_geom_angle_atom_site_label_1
_geom_angle_atom_site_label_2
_geom_angle_atom_site_label_3
_geom_angle
_geom_angle_site_symmetry_1
_geom_angle_site_symmetry_3
N2 Cu1 N2 179.998(2) . 3_556
N2 Cu1 N1 86.52(8) . .
N2 Cu1 N1 93.48(8) 3_556 .
N2 Cu1 N1 93.48(8) . 3_556
N2 Cu1 N1 86.52(8) 3_556 3_556
N1 Cu1 N1 180.0 . 3_556
H1OW OW1 H2OW 113.6(2) . .
C1 N1 C6 109.17(19) . .
C1 N1 C5 108.63(19) . 3_556
C6 N1 C5 108.92(19) . 3_556
C1 N1 Cu1 103.40(13) . .
C6 N1 Cu1 113.52(15) . .
C5 N1 Cu1 112.94(14) 3_556 .
C2 N2 C3 112.41(18) . .
C2 N2 Cu1 107.81(14) . .
C3 N2 Cu1 117.83(14) . .
C2 N2 H1N2 106.0 . .
C3 N2 H1N2 106.0 . .
Cu1 N2 H1N2 106.0 . .
N1 C1 C2 110.24(19) . .
N1 C1 H1A 109.6 . .
C2 C1 H1A 109.6 . .
N1 C1 H1B 109.6 . .
C2 C1 H1B 109.6 . .
H1A C1 H1B 108.1 . .
N2 C2 C1 108.19(19) . .
N2 C2 H2A 110.1 . .
C1 C2 H2A 110.1 . .
N2 C2 H2B 110.1 . .
C1 C2 H2B 110.1 . .
H2A C2 H2B 108.4 . .
N2 C3 C4 109.73(18) . .
N2 C3 C7 112.1(2) . .
C4 C3 C7 110.0(2) . .
N2 C3 H3 108.3 . .
C4 C3 H3 108.3 . .
C7 C3 H3 108.3 . .
C5 C4 C3 115.4(2) . .
C5 C4 H4A 108.4 . .
C3 C4 H4A 108.4 . .
C5 C4 H4B 108.4 . .
C3 C4 H4B 108.4 . .
H4A C4 H4B 107.5 . .
N1 C5 C4 113.9(2) 3_556 .
N1 C5 H5A 108.8 3_556 .
C4 C5 H5A 108.8 . .
N1 C5 H5B 108.8 3_556 .
C4 C5 H5B 108.8 . .
H5A C5 H5B 107.7 . .
N1 C6 H6A 109.5 . .
N1 C6 H6B 109.5 . .
H6A C6 H6B 109.5 . .
N1 C6 H6C 109.5 . .
H6A C6 H6C 109.5 . .
H6B C6 H6C 109.5 . .
C3 C7 H7A 109.5 . .
C3 C7 H7B 109.5 . .
H7A C7 H7B 109.5 . .
C3 C7 H7C 109.5 . .
H7A C7 H7C 109.5 . .
H7B C7 H7C 109.5 . .

loop_
_geom_bond_atom_site_label_1
_geom_bond_atom_site_label_2
_geom_bond_distance
_geom_bond_site_symmetry_2
Cu1 N2 2.0317(19) .
Cu1 N2 2.0317(19) 3_556
Cu1 N1 2.0553(18) .
Cu1 N1 2.0553(18) 3_556
OW1 H1OW 0.965(2) .
OW1 H2OW 0.934(2) .
N1 C1 1.486(3) .
N1 C6 1.487(3) .
N1 C5 1.490(3) 3_556
N2 C2 1.488(3) .
N2 C3 1.494(3) .
N2 H1N2 0.9100 .
C1 C2 1.508(3) .
C1 H1A 0.9700 .
C1 H1B 0.9700 .
C2 H2A 0.9700 .
C2 H2B 0.9700 .
C3 C4 1.519(3) .
C3 C7 1.528(3) .
C3 H3 0.9800 .
C4 C5 1.513(4) .
C4 H4A 0.9700 .
C4 H4B 0.9700 .
C5 N1 1.490(3) 3_556
C5 H5A 0.9700 .
C5 H5B 0.9700 .
C6 H6A 0.9600 .
C6 H6B 0.9600 .
C6 H6C 0.9600 .
C7 H7A 0.9600 .
C7 H7B 0.9600 .
C7 H7C 0.9600 .
